data_2019156
loop_
_publ_author_name
'Scepaniak, Jeremiah J.'
'Margarit, Charles G.'
'Bontchev, Ranko P.'
'Smith, Jeremy M.'

_publ_section_title
;
 Cobalt azide complexes with a tris(carbene)borate ligand scaffold
;
_journal_coeditor_code YP3036
_journal_issue 9
_journal_name_full 'Acta Crystallographica Section C'
_journal_page_first 968
_journal_page_last 971
_journal_paper_doi 10.1107/S0108270113017022
_journal_volume 69
_journal_year 2013
_chemical_formula_iupac '[Co (C27 H38 B N6) (N3)]'
_chemical_formula_moiety 'C27 H38 B Co N9'
_chemical_formula_sum 'C27 H38 B Co N9'
_chemical_formula_weight 558.40
_chemical_name_systematic
(Azido-\k<i>N</i>)[1,1,',1''-(phenylboranetriyl)tris(3-<i>tert</i>-butyl-1<i>H</i>-imidazol-2-ylidene)]cobalt(II)
_space_group_IT_number 14
_symmetry_cell_setting monoclinic
_symmetry_space_group_name_Hall '-P 2yn'
_symmetry_space_group_name_H-M 'P 1 21/n 1'
_atom_sites_solution_hydrogens geom
_atom_sites_solution_primary direct
_atom_sites_solution_secondary difmap
_audit_creation_method SHELXL-97
_cell_angle_alpha 90.00
_cell_angle_beta 92.016(2)
_cell_angle_gamma 90.00
_cell_formula_units_Z 4
_cell_length_a 9.8910(3)
_cell_length_b 17.7415(5)
_cell_length_c 16.1660(5)
_cell_measurement_temperature 223(2)
_cell_volume 2835.07(15)
_computing_cell_refinement 'SAINT (Bruker, 2009)'
_computing_data_collection 'APEX2 (Bruker, 2009)'
_computing_data_reduction 'SAINT (Bruker, 2009)'
_computing_molecular_graphics 'ORTEP-3 (Farrugia, 2012)'
_computing_publication_material 'WinGX (Farrugia, 20120)'
_computing_structure_refinement 'SHELXL97 (Sheldrick, 2008)'
_computing_structure_solution 'SHELXS97 (Sheldrick, 2008)'
_diffrn_ambient_temperature 223(2)
_diffrn_measured_fraction_theta_full 0.998
_diffrn_measured_fraction_theta_max 0.998
_diffrn_measurement_device_type 'Bruker APEXII CCD area-detector'
_diffrn_measurement_method 'phi and omega scans'
_diffrn_radiation_monochromator graphite
_diffrn_radiation_source 'fine-focus sealed tube'
_diffrn_radiation_type MoK\a
_diffrn_radiation_wavelength 0.71073
_diffrn_reflns_av_R_equivalents 0.0857
_diffrn_reflns_av_sigmaI/netI 0.0630
_diffrn_reflns_limit_h_max 12
_diffrn_reflns_limit_h_min -13
_diffrn_reflns_limit_k_max 23
_diffrn_reflns_limit_k_min -23
_diffrn_reflns_limit_l_max 21
_diffrn_reflns_limit_l_min -21
_diffrn_reflns_number 50578
_diffrn_reflns_theta_full 28.33
_diffrn_reflns_theta_max 28.33
_diffrn_reflns_theta_min 2.62
_exptl_absorpt_coefficient_mu 0.639
_exptl_absorpt_correction_T_max 0.7457
_exptl_absorpt_correction_T_min 0.6748
_exptl_absorpt_correction_type multi-scan
_exptl_absorpt_process_details '(APEX2; Bruker, 2009)'
_exptl_crystal_colour blue
_exptl_crystal_density_diffrn 1.308
_exptl_crystal_density_method 'not measured'
_exptl_crystal_description plate
_exptl_crystal_F_000 1180
_exptl_crystal_size_max 0.172
_exptl_crystal_size_mid 0.069
_exptl_crystal_size_min 0.046
_refine_diff_density_max 0.309
_refine_diff_density_min -0.322
_refine_ls_extinction_method none
_refine_ls_goodness_of_fit_ref 1.007
_refine_ls_hydrogen_treatment constr
_refine_ls_matrix_type full
_refine_ls_number_parameters 361
_refine_ls_number_reflns 7050
_refine_ls_number_restraints 0
_refine_ls_restrained_S_all 1.007
_refine_ls_R_factor_all 0.0891
_refine_ls_R_factor_gt 0.0430
_refine_ls_shift/su_max 0.002
_refine_ls_shift/su_mean 0.000
_refine_ls_structure_factor_coef Fsqd
_refine_ls_weighting_details 'calc w=1/[\s^2^(Fo^2^)+(0.0427P)^2^+0.9210P] where P=(Fo^2^+2Fc^2^)/3'
_refine_ls_weighting_scheme calc
_refine_ls_wR_factor_gt 0.0896
_refine_ls_wR_factor_ref 0.1065
_reflns_number_gt 4482
_reflns_number_total 7050
_reflns_threshold_expression I>2\s(I)
_cod_data_source_file yp3036.cif
_cod_data_source_block 1
_cod_original_sg_symbol_H-M 'P 21/n'
_cod_database_code 2019156
_cod_database_fobs_code 2019156

loop_
_symmetry_equiv_pos_as_xyz
'x, y, z'
'-x+1/2, y+1/2, -z+1/2'
'-x, -y, -z'
'x-1/2, -y-1/2, z-1/2'

loop_
_atom_site_type_symbol
_atom_site_label
_atom_site_fract_x
_atom_site_fract_y
_atom_site_fract_z
_atom_site_U_iso_or_equiv
_atom_site_adp_type
_atom_site_calc_flag
_atom_site_refinement_flags
_atom_site_occupancy
_atom_site_symmetry_multiplicity
Co Co1 0.53081(3) 0.281366(17) 0.923847(18) 0.02599(10) Uani d . 1 1
B B1 0.3498(3) 0.14526(14) 0.94792(15) 0.0249(5) Uani d . 1 1
N N1 0.6491(3) 0.36786(13) 0.91310(14) 0.0567(7) Uani d . 1 1
N N2 0.7069(3) 0.40560(14) 0.86969(16) 0.0587(7) Uani d . 1 1
N N3A 0.7950(13) 0.4334(9) 0.8389(11) 0.118(6) Uani d P 0.50 1
N N3B 0.7312(14) 0.4542(7) 0.8198(8) 0.097(5) Uani d P 0.50 1
N N11 0.44370(18) 0.15999(10) 1.02720(10) 0.0241(4) Uani d . 1 1
N N12 0.59306(18) 0.21796(10) 1.10630(10) 0.0249(4) Uani d . 1 1
C C11 0.5364(2) 0.21725(12) 1.02858(13) 0.0252(5) Uani d . 1 1
C C12 0.4417(2) 0.12730(13) 1.10507(13) 0.0275(5) Uani d . 1 1
H H12 0.3855 0.0875 1.1209 0.033 Uiso calc R 1 1
C C13 0.5342(2) 0.16252(13) 1.15372(13) 0.0297(5) Uani d . 1 1
H H13 0.5553 0.1517 1.2096 0.036 Uiso calc R 1 1
C C14 0.6974(2) 0.27364(13) 1.13612(14) 0.0304(5) Uani d . 1 1
C C15 0.6302(3) 0.35045(14) 1.14288(18) 0.0449(7) Uani d . 1 1
H H15A 0.5946 0.3658 1.0888 0.067 Uiso calc R 1 1
H H15B 0.6963 0.3871 1.1630 0.067 Uiso calc R 1 1
H H15C 0.5570 0.3474 1.1811 0.067 Uiso calc R 1 1
C C16 0.7536(3) 0.24987(17) 1.22019(15) 0.0462(7) Uani d . 1 1
H H16A 0.6813 0.2492 1.2592 0.069 Uiso calc R 1 1
H H16B 0.8228 0.2853 1.2389 0.069 Uiso calc R 1 1
H H16C 0.7927 0.1999 1.2164 0.069 Uiso calc R 1 1
C C17 0.8104(3) 0.27707(15) 1.07513(16) 0.0406(6) Uani d . 1 1
H H17A 0.7738 0.2927 1.0214 0.061 Uiso calc R 1 1
H H17B 0.8514 0.2277 1.0705 0.061 Uiso calc R 1 1
H H17C 0.8782 0.3131 1.0945 0.061 Uiso calc R 1 1
N N21 0.26605(18) 0.22091(10) 0.93681(10) 0.0244(4) Uani d . 1 1
N N22 0.2248(2) 0.34016(11) 0.92153(12) 0.0325(5) Uani d . 1 1
C C21 0.3259(2) 0.28846(12) 0.92296(13) 0.0270(5) Uani d . 1 1
C C22 0.1289(2) 0.23182(13) 0.94674(14) 0.0325(5) Uani d . 1 1
H H22 0.0653 0.1943 0.9585 0.039 Uiso calc R 1 1
C C23 0.1031(3) 0.30579(14) 0.93647(15) 0.0368(6) Uani d . 1 1
H H23 0.0183 0.3295 0.9390 0.044 Uiso calc R 1 1
C C24 0.2462(3) 0.42341(13) 0.90890(16) 0.0409(6) Uani d . 1 1
C C25 0.3329(4) 0.45248(16) 0.97996(18) 0.0759(12) Uani d . 1 1
H H25A 0.2849 0.4472 1.0309 0.114 Uiso calc R 1 1
H H25B 0.3536 0.5052 0.9709 0.114 Uiso calc R 1 1
H H25C 0.4164 0.4238 0.9840 0.114 Uiso calc R 1 1
C C26 0.1103(4) 0.46268(19) 0.9048(3) 0.0916(14) Uani d . 1 1
H H26A 0.0534 0.4401 0.8614 0.137 Uiso calc R 1 1
H H26B 0.1231 0.5157 0.8930 0.137 Uiso calc R 1 1
H H26C 0.0672 0.4573 0.9575 0.137 Uiso calc R 1 1
C C27 0.3148(4) 0.43462(15) 0.82745(17) 0.0569(9) Uani d . 1 1
H H27A 0.2555 0.4172 0.7824 0.085 Uiso calc R 1 1
H H27B 0.3985 0.4061 0.8279 0.085 Uiso calc R 1 1
H H27C 0.3344 0.4877 0.8199 0.085 Uiso calc R 1 1
N N31 0.44609(18) 0.13749(10) 0.87232(10) 0.0234(4) Uani d . 1 1
N N32 0.59785(18) 0.16278(11) 0.78303(11) 0.0291(4) Uani d . 1 1
C C31 0.5341(2) 0.19142(13) 0.84874(13) 0.0261(5) Uani d . 1 1
C C32 0.4577(2) 0.07508(13) 0.82140(14) 0.0314(5) Uani d . 1 1
H H32 0.4083 0.0300 0.8249 0.038 Uiso calc R 1 1
C C33 0.5520(3) 0.09049(14) 0.76632(15) 0.0372(6) Uani d . 1 1
H H33 0.5813 0.0583 0.7244 0.045 Uiso calc R 1 1
C C34 0.7049(2) 0.20494(15) 0.73852(14) 0.0356(6) Uani d . 1 1
C C35 0.8251(3) 0.21573(17) 0.79946(16) 0.0470(7) Uani d . 1 1
H H35A 0.7972 0.2457 0.8461 0.070 Uiso calc R 1 1
H H35B 0.8975 0.2414 0.7720 0.070 Uiso calc R 1 1
H H35C 0.8568 0.1669 0.8190 0.070 Uiso calc R 1 1
C C36 0.6468(3) 0.28044(16) 0.70991(16) 0.0442(6) Uani d . 1 1
H H36A 0.6157 0.3082 0.7573 0.066 Uiso calc R 1 1
H H36B 0.5715 0.2719 0.6710 0.066 Uiso calc R 1 1
H H36C 0.7163 0.3093 0.6832 0.066 Uiso calc R 1 1
C C37 0.7463(3) 0.15995(18) 0.66382(16) 0.0521(8) Uani d . 1 1
H H37A 0.7865 0.1126 0.6820 0.078 Uiso calc R 1 1
H H37B 0.8117 0.1885 0.6333 0.078 Uiso calc R 1 1
H H37C 0.6673 0.1499 0.6283 0.078 Uiso calc R 1 1
C C41 0.2559(2) 0.07130(12) 0.94747(14) 0.0271(5) Uani d . 1 1
C C42 0.1457(2) 0.06672(14) 0.89043(15) 0.0348(6) Uani d . 1 1
H H42 0.1237 0.1091 0.8578 0.042 Uiso calc R 1 1
C C43 0.0687(3) 0.00237(16) 0.88061(18) 0.0463(7) Uani d . 1 1
H H43 -0.0051 0.0018 0.8424 0.056 Uiso calc R 1 1
C C44 0.0993(3) -0.06083(16) 0.92643(19) 0.0514(8) Uani d . 1 1
H H44 0.0456 -0.1043 0.9208 0.062 Uiso calc R 1 1
C C45 0.2100(3) -0.05984(15) 0.98099(18) 0.0486(7) Uani d . 1 1
H H45 0.2331 -0.1034 1.0115 0.058 Uiso calc R 1 1
C C46 0.2869(3) 0.00484(13) 0.99094(15) 0.0360(6) Uani d . 1 1
H H46 0.3623 0.0042 1.0280 0.043 Uiso calc R 1 1

loop_
_atom_site_aniso_label
_atom_site_aniso_U_11
_atom_site_aniso_U_22
_atom_site_aniso_U_33
_atom_site_aniso_U_12
_atom_site_aniso_U_13
_atom_site_aniso_U_23
Co1 0.03306(18) 0.02144(15) 0.02341(15) -0.00589(14) 0.00026(12) 0.00168(13)
B1 0.0266(14) 0.0212(12) 0.0268(13) 0.0011(11) 0.0002(10) 0.0010(10)
N1 0.0839(19) 0.0401(14) 0.0464(14) -0.0355(13) 0.0068(13) 0.0017(11)
N2 0.0706(19) 0.0429(15) 0.0634(17) -0.0262(14) 0.0149(14) -0.0060(13)
N3A 0.101(9) 0.087(10) 0.170(15) -0.050(7) 0.072(9) -0.005(8)
N3B 0.164(14) 0.060(6) 0.070(5) -0.053(8) 0.032(8) 0.018(4)
N11 0.0267(10) 0.0210(9) 0.0246(9) -0.0016(8) 0.0014(8) 0.0024(7)
N12 0.0275(10) 0.0239(9) 0.0231(9) -0.0002(8) -0.0014(7) -0.0001(8)
C11 0.0276(12) 0.0223(11) 0.0257(11) 0.0002(10) -0.0004(9) 0.0001(9)
C12 0.0338(13) 0.0246(11) 0.0242(11) -0.0014(10) 0.0037(10) 0.0036(9)
C13 0.0371(14) 0.0300(12) 0.0219(11) -0.0001(11) 0.0010(10) 0.0056(9)
C14 0.0324(13) 0.0312(13) 0.0269(11) -0.0052(11) -0.0059(10) -0.0026(10)
C15 0.0472(17) 0.0303(14) 0.0570(17) -0.0042(12) -0.0018(13) -0.0079(12)
C16 0.0468(17) 0.0571(17) 0.0334(14) -0.0159(14) -0.0167(12) 0.0030(13)
C17 0.0324(14) 0.0498(16) 0.0394(14) -0.0071(13) 0.0011(11) -0.0020(12)
N21 0.0269(10) 0.0223(9) 0.0240(9) -0.0005(8) 0.0010(7) 0.0020(8)
N22 0.0421(13) 0.0244(10) 0.0312(11) 0.0068(9) 0.0030(9) 0.0009(8)
C21 0.0352(13) 0.0226(11) 0.0233(10) 0.0027(10) 0.0008(9) -0.0003(9)
C22 0.0262(13) 0.0355(14) 0.0358(13) 0.0019(10) 0.0029(10) 0.0003(10)
C23 0.0332(14) 0.0385(14) 0.0389(14) 0.0085(12) 0.0030(11) -0.0012(11)
C24 0.0642(19) 0.0204(12) 0.0384(14) 0.0086(12) 0.0031(13) 0.0013(10)
C25 0.155(4) 0.0267(15) 0.0447(18) -0.0160(19) -0.013(2) -0.0031(13)
C26 0.095(3) 0.0387(19) 0.143(4) 0.033(2) 0.029(3) 0.022(2)
C27 0.102(3) 0.0250(14) 0.0444(16) 0.0000(15) 0.0069(17) 0.0061(12)
N31 0.0250(10) 0.0215(9) 0.0238(9) -0.0008(8) 0.0006(8) -0.0009(7)
N32 0.0269(11) 0.0337(11) 0.0268(10) -0.0021(9) 0.0029(8) -0.0029(8)
C31 0.0257(12) 0.0288(12) 0.0237(11) -0.0018(10) -0.0014(9) -0.0003(9)
C32 0.0356(14) 0.0226(12) 0.0360(13) -0.0017(10) 0.0021(11) -0.0071(10)
C33 0.0385(15) 0.0364(14) 0.0368(14) -0.0005(12) 0.0035(11) -0.0130(11)
C34 0.0266(13) 0.0514(17) 0.0292(12) -0.0068(12) 0.0051(10) -0.0008(11)
C35 0.0271(14) 0.070(2) 0.0437(15) -0.0112(14) -0.0004(11) 0.0032(14)
C36 0.0394(15) 0.0539(17) 0.0395(14) -0.0085(14) 0.0066(12) 0.0119(13)
C37 0.0437(17) 0.077(2) 0.0366(15) -0.0056(16) 0.0120(13) -0.0094(14)
C41 0.0264(12) 0.0243(12) 0.0308(12) -0.0039(10) 0.0051(10) -0.0028(9)
C42 0.0327(14) 0.0290(13) 0.0425(14) -0.0027(11) -0.0012(11) -0.0019(11)
C43 0.0360(16) 0.0440(16) 0.0585(18) -0.0080(13) -0.0040(13) -0.0153(14)
C44 0.0505(18) 0.0332(15) 0.071(2) -0.0189(14) 0.0131(16) -0.0130(14)
C45 0.066(2) 0.0238(13) 0.0567(18) -0.0064(13) 0.0121(16) 0.0014(12)
C46 0.0425(15) 0.0251(12) 0.0405(14) -0.0022(11) 0.0019(12) -0.0003(11)

loop_
_atom_type_symbol
_atom_type_description
_atom_type_scat_dispersion_real
_atom_type_scat_dispersion_imag
_atom_type_scat_source
C C 0.0033 0.0016 'International Tables Vol C Tables 4.2.6.8 and 6.1.1.4'
N N 0.0061 0.0033 'International Tables Vol C Tables 4.2.6.8 and 6.1.1.4'
Co Co 0.3494 0.9721 'International Tables Vol C Tables 4.2.6.8 and 6.1.1.4'
B B 0.0013 0.0007 'International Tables Vol C Tables 4.2.6.8 and 6.1.1.4'
H H 0.0000 0.0000 'International Tables Vol C Tables 4.2.6.8 and 6.1.1.4'

loop_
_geom_angle_atom_site_label_1
_geom_angle_atom_site_label_2
_geom_angle_atom_site_label_3
_geom_angle
_geom_angle_publ_flag
N1 Co1 C31 123.50(10) ?
N1 Co1 C21 123.72(11) ?
N1 Co1 C11 121.10(10) ?
C11 Co1 C21 92.20(9) y
C11 Co1 C31 93.34(9) y
C21 Co1 C31 94.73(9) y
N11 B1 N31 106.77(18) ?
N11 B1 N21 104.02(17) ?
N31 B1 N21 108.24(17) ?
N11 B1 C41 117.54(18) ?
N31 B1 C41 106.80(17) ?
N21 B1 C41 113.05(19) ?
N2 N1 Co1 146.9(2) y
N3A N2 N1 159.8(8) y
N1 N2 N3B 161.0(7) ?
N3B N3A N2 75.9(17) ?
N3A N3B N2 65.1(15) ?
C11 N11 C12 109.06(18) ?
C11 N11 B1 120.75(17) ?
C12 N11 B1 129.88(18) ?
C11 N12 C13 109.71(18) ?
C11 N12 C14 124.19(18) ?
C13 N12 C14 126.01(18) ?
N12 C11 N11 106.05(18) ?
N12 C11 Co1 139.60(17) ?
N11 C11 Co1 113.71(14) ?
C13 C12 N11 107.85(19) ?
C13 C12 H12 126.1 ?
N11 C12 H12 126.1 ?
C12 C13 N12 107.29(19) ?
C12 C13 H13 126.4 ?
N12 C13 H13 126.4 ?
N12 C14 C16 109.47(19) ?
N12 C14 C17 109.42(18) ?
C16 C14 C17 109.9(2) ?
N12 C14 C15 108.42(19) ?
C16 C14 C15 109.5(2) ?
C17 C14 C15 110.1(2) ?
C14 C15 H15A 109.5 ?
C14 C15 H15B 109.5 ?
H15A C15 H15B 109.5 ?
C14 C15 H15C 109.5 ?
H15A C15 H15C 109.5 ?
H15B C15 H15C 109.5 ?
C14 C16 H16A 109.5 ?
C14 C16 H16B 109.5 ?
H16A C16 H16B 109.5 ?
C14 C16 H16C 109.5 ?
H16A C16 H16C 109.5 ?
H16B C16 H16C 109.5 ?
C14 C17 H17A 109.5 ?
C14 C17 H17B 109.5 ?
H17A C17 H17B 109.5 ?
C14 C17 H17C 109.5 ?
H17A C17 H17C 109.5 ?
H17B C17 H17C 109.5 ?
C21 N21 C22 109.27(18) ?
C21 N21 B1 122.47(18) ?
C22 N21 B1 127.99(18) ?
C21 N22 C23 110.23(19) ?
C21 N22 C24 123.9(2) ?
C23 N22 C24 125.8(2) ?
N22 C21 N21 105.89(19) ?
N22 C21 Co1 141.01(17) ?
N21 C21 Co1 112.64(15) ?
C23 C22 N21 107.8(2) ?
C23 C22 H22 126.1 ?
N21 C22 H22 126.1 ?
C22 C23 N22 106.8(2) ?
C22 C23 H23 126.6 ?
N22 C23 H23 126.6 ?
C25 C24 N22 108.2(2) ?
C25 C24 C26 111.0(3) ?
N22 C24 C26 109.2(2) ?
C25 C24 C27 111.0(3) ?
N22 C24 C27 108.40(19) ?
C26 C24 C27 109.0(3) ?
C24 C25 H25A 109.5 ?
C24 C25 H25B 109.5 ?
H25A C25 H25B 109.5 ?
C24 C25 H25C 109.5 ?
H25A C25 H25C 109.5 ?
H25B C25 H25C 109.5 ?
C24 C26 H26A 109.5 ?
C24 C26 H26B 109.5 ?
H26A C26 H26B 109.5 ?
C24 C26 H26C 109.5 ?
H26A C26 H26C 109.5 ?
H26B C26 H26C 109.5 ?
C24 C27 H27A 109.5 ?
C24 C27 H27B 109.5 ?
H27A C27 H27B 109.5 ?
C24 C27 H27C 109.5 ?
H27A C27 H27C 109.5 ?
H27B C27 H27C 109.5 ?
C31 N31 C32 109.20(18) ?
C31 N31 B1 124.41(18) ?
C32 N31 B1 126.37(18) ?
C31 N32 C33 110.02(19) ?
C31 N32 C34 123.06(19) ?
C33 N32 C34 126.90(19) ?
N32 C31 N31 106.08(18) ?
N32 C31 Co1 142.33(17) ?
N31 C31 Co1 111.51(14) ?
C33 C32 N31 107.8(2) ?
C33 C32 H32 126.1 ?
N31 C32 H32 126.1 ?
C32 C33 N32 106.9(2) ?
C32 C33 H33 126.6 ?
N32 C33 H33 126.6 ?
N32 C34 C37 109.5(2) ?
N32 C34 C36 108.58(19) ?
C37 C34 C36 109.3(2) ?
N32 C34 C35 107.40(19) ?
C37 C34 C35 110.7(2) ?
C36 C34 C35 111.2(2) ?
C34 C35 H35A 109.5 ?
C34 C35 H35B 109.5 ?
H35A C35 H35B 109.5 ?
C34 C35 H35C 109.5 ?
H35A C35 H35C 109.5 ?
H35B C35 H35C 109.5 ?
C34 C36 H36A 109.5 ?
C34 C36 H36B 109.5 ?
H36A C36 H36B 109.5 ?
C34 C36 H36C 109.5 ?
H36A C36 H36C 109.5 ?
H36B C36 H36C 109.5 ?
C34 C37 H37A 109.5 ?
C34 C37 H37B 109.5 ?
H37A C37 H37B 109.5 ?
C34 C37 H37C 109.5 ?
H37A C37 H37C 109.5 ?
H37B C37 H37C 109.5 ?
C46 C41 C42 115.6(2) ?
C46 C41 B1 124.7(2) ?
C42 C41 B1 119.0(2) ?
C43 C42 C41 122.4(2) ?
C43 C42 H42 118.8 ?
C41 C42 H42 118.8 ?
C44 C43 C42 120.3(3) ?
C44 C43 H43 119.9 ?
C42 C43 H43 119.9 ?
C43 C44 C45 119.3(3) ?
C43 C44 H44 120.3 ?
C45 C44 H44 120.3 ?
C44 C45 C46 120.3(3) ?
C44 C45 H45 119.8 ?
C46 C45 H45 119.8 ?
C45 C46 C41 122.0(3) ?
C45 C46 H46 119.0 ?
C41 C46 H46 119.0 ?

loop_
_geom_bond_atom_site_label_1
_geom_bond_atom_site_label_2
_geom_bond_distance
_geom_bond_publ_flag
Co1 N1 1.941(2) y
Co1 C11 2.039(2) y
Co1 C21 2.030(2) y
Co1 C31 2.006(2) y
B1 N11 1.578(3) ?
B1 N31 1.582(3) ?
B1 N21 1.584(3) ?
B1 C41 1.607(3) ?
N1 N2 1.138(3) y
N2 N3A 1.132(13) y
N2 N3B 1.211(11) ?
N3A N3B 0.786(19) ?
N11 C11 1.368(3) ?
N11 C12 1.387(3) ?
N12 C11 1.358(3) ?
N12 C13 1.388(3) ?
N12 C14 1.496(3) ?
C12 C13 1.340(3) ?
C12 H12 0.9400 ?
C13 H13 0.9400 ?
C14 C16 1.510(3) ?
C14 C17 1.517(3) ?
C14 C15 1.522(3) ?
C15 H15A 0.9700 ?
C15 H15B 0.9700 ?
C15 H15C 0.9700 ?
C16 H16A 0.9700 ?
C16 H16B 0.9700 ?
C16 H16C 0.9700 ?
C17 H17A 0.9700 ?
C17 H17B 0.9700 ?
C17 H17C 0.9700 ?
N21 C21 1.359(3) ?
N21 C22 1.385(3) ?
N22 C21 1.357(3) ?
N22 C23 1.379(3) ?
N22 C24 1.507(3) ?
C22 C23 1.346(3) ?
C22 H22 0.9400 ?
C23 H23 0.9400 ?
C24 C25 1.501(4) ?
C24 C26 1.513(4) ?
C24 C27 1.516(4) ?
C25 H25A 0.9700 ?
C25 H25B 0.9700 ?
C25 H25C 0.9700 ?
C26 H26A 0.9700 ?
C26 H26B 0.9700 ?
C26 H26C 0.9700 ?
C27 H27A 0.9700 ?
C27 H27B 0.9700 ?
C27 H27C 0.9700 ?
N31 C31 1.357(3) ?
N31 C32 1.387(3) ?
N32 C31 1.353(3) ?
N32 C33 1.384(3) ?
N32 C34 1.501(3) ?
C32 C33 1.340(3) ?
C32 H32 0.9400 ?
C33 H33 0.9400 ?
C34 C37 1.516(3) ?
C34 C36 1.523(4) ?
C34 C35 1.528(3) ?
C35 H35A 0.9700 ?
C35 H35B 0.9700 ?
C35 H35C 0.9700 ?
C36 H36A 0.9700 ?
C36 H36B 0.9700 ?
C36 H36C 0.9700 ?
C37 H37A 0.9700 ?
C37 H37B 0.9700 ?
C37 H37C 0.9700 ?
C41 C46 1.401(3) ?
C41 C42 1.405(3) ?
C42 C43 1.379(3) ?
C42 H42 0.9400 ?
C43 C44 1.372(4) ?
C43 H43 0.9400 ?
C44 C45 1.381(4) ?
C44 H44 0.9400 ?
C45 C46 1.383(4) ?
C45 H45 0.9400 ?
C46 H46 0.9400 ?
